data_7211369
loop_
_publ_author_name
'Yue, Zhong-Cheng'
'Du, Hai-Juan'
'Niu, Yun-Yin'
'Jin, Guo-Xin'

_publ_section_title
;
 An unprecedented \i-type octamolybdate:
 [TbI1]2[(\b-Mo8O26)0.5(\i-Mo8O26)] directed by a new tricationic template
;
_journal_issue 46
_journal_name_full CrystEngComm
_journal_page_first 9844
_journal_paper_doi 10.1039/c3ce41418c
_journal_volume 15
_journal_year 2013
_chemical_formula_sum 'C42 H54 Mo12 N12 O39'
_chemical_formula_weight 2502.25
_chemical_name_systematic
; 
 ? 
;
_space_group_IT_number 14
_symmetry_cell_setting monoclinic
_symmetry_space_group_name_Hall '-P 2ybc'
_symmetry_space_group_name_H-M 'P 1 21/c 1'
_atom_sites_solution_hydrogens geom
_atom_sites_solution_primary direct
_atom_sites_solution_secondary difmap
_audit_creation_method SHELXL-97
_cell_angle_alpha 90.00
_cell_angle_beta 113.675(16)
_cell_angle_gamma 90.00
_cell_formula_units_Z 4
_cell_length_a 19.563(6)
_cell_length_b 18.755(5)
_cell_length_c 20.674(6)
_cell_measurement_reflns_used 6514
_cell_measurement_temperature 296(2)
_cell_measurement_theta_max 24.02
_cell_measurement_theta_min 2.35
_cell_volume 6947(4)
_computing_cell_refinement 'Bruker SMART'
_computing_data_collection 'Bruker SMART'
_computing_data_reduction 'Bruker SHELXTL'
_computing_molecular_graphics 'Bruker SHELXTL'
_computing_publication_material 'Bruker SHELXTL'
_computing_structure_refinement 'SHELXL-97 (Sheldrick, 1997)'
_computing_structure_solution 'SHELXS-97 (Sheldrick, 1990)'
_diffrn_ambient_temperature 296(2)
_diffrn_measured_fraction_theta_full 0.996
_diffrn_measured_fraction_theta_max 0.996
_diffrn_measurement_device_type 'CCD area detector'
_diffrn_measurement_method 'phi and omega scans'
_diffrn_radiation_monochromator graphite
_diffrn_radiation_source 'fine-focus sealed tube'
_diffrn_radiation_type MoK\a
_diffrn_radiation_wavelength 0.71073
_diffrn_reflns_av_R_equivalents 0.0672
_diffrn_reflns_av_sigmaI/netI 0.0569
_diffrn_reflns_limit_h_max 20
_diffrn_reflns_limit_h_min -23
_diffrn_reflns_limit_k_max 22
_diffrn_reflns_limit_k_min -22
_diffrn_reflns_limit_l_max 24
_diffrn_reflns_limit_l_min -24
_diffrn_reflns_number 54609
_diffrn_reflns_theta_full 25.01
_diffrn_reflns_theta_max 25.01
_diffrn_reflns_theta_min 1.57
_exptl_absorpt_coefficient_mu 2.189
_exptl_absorpt_correction_T_max 0.6686
_exptl_absorpt_correction_T_min 0.6564
_exptl_absorpt_correction_type multi-scan
_exptl_absorpt_process_details sadabs
_exptl_crystal_colour colorless
_exptl_crystal_density_diffrn 2.393
_exptl_crystal_density_method 'not measured'
_exptl_crystal_description block
_exptl_crystal_F_000 4824
_exptl_crystal_size_max 0.21
_exptl_crystal_size_mid 0.20
_exptl_crystal_size_min 0.20
_refine_diff_density_max 0.875
_refine_diff_density_min -0.709
_refine_diff_density_rms 0.125
_refine_ls_extinction_method none
_refine_ls_goodness_of_fit_ref 1.010
_refine_ls_hydrogen_treatment constr
_refine_ls_matrix_type full
_refine_ls_number_parameters 952
_refine_ls_number_reflns 12203
_refine_ls_number_restraints 0
_refine_ls_restrained_S_all 1.010
_refine_ls_R_factor_all 0.0611
_refine_ls_R_factor_gt 0.0354
_refine_ls_shift/su_max 0.001
_refine_ls_shift/su_mean 0.000
_refine_ls_structure_factor_coef Fsqd
_refine_ls_weighting_details 'calc w=1/[\s^2^(Fo^2^)+(0.0232P)^2^+7.3135P] where P=(Fo^2^+2Fc^2^)/3'
_refine_ls_weighting_scheme calc
_refine_ls_wR_factor_gt 0.0642
_refine_ls_wR_factor_ref 0.0738
_reflns_number_gt 8921
_reflns_number_total 12203
_reflns_threshold_expression >2sigma(I)
_cod_data_source_file c3ce41418c.txt
_cod_data_source_block 1
_cod_depositor_comments
;
The following automatic conversions were performed:

'_symmetry_cell_setting' value 'Monoclinic' changed to 'monoclinic'
according to /home/saulius/struct/CIF-dictionaries/cif_core.dic
dictionary named 'cif_core.dic' version 2.4.2 from 2011-04-26.

Automatic conversion script
Id: cif_fix_values 1891 2012-01-12 08:04:46Z andrius 
;
_cod_original_sg_symbol_H-M P21/c
_cod_database_code 7211369

loop_
_symmetry_equiv_pos_as_xyz
'x, y, z'
'-x, y+1/2, -z+1/2'
'-x, -y, -z'
'x, -y-1/2, z-1/2'

loop_
_atom_site_label
_atom_site_type_symbol
_atom_site_fract_x
_atom_site_fract_y
_atom_site_fract_z
_atom_site_U_iso_or_equiv
_atom_site_adp_type
_atom_site_occupancy
_atom_site_symmetry_multiplicity
_atom_site_calc_flag
_atom_site_refinement_flags
Mo1 Mo 0.06014(3) 0.48259(3) 0.45610(2) 0.02399(12) Uani 1 1 d .
Mo2 Mo 0.40660(3) 1.04913(3) 0.69950(2) 0.02428(12) Uani 1 1 d .
Mo3 Mo 0.28496(3) 0.98012(3) 0.80074(3) 0.02694(13) Uani 1 1 d .
Mo4 Mo 0.28132(3) 0.89432(3) 0.64282(3) 0.02721(12) Uani 1 1 d .
Mo5 Mo -0.10818(3) 0.58274(3) 0.38699(3) 0.03091(13) Uani 1 1 d .
Mo6 Mo 0.09622(3) 0.59948(3) 0.59893(3) 0.02961(13) Uani 1 1 d .
Mo7 Mo 0.20521(3) 1.07393(3) 0.65431(3) 0.02831(13) Uani 1 1 d .
Mo8 Mo 0.45108(3) 0.87563(3) 0.85884(3) 0.03076(13) Uani 1 1 d .
Mo9 Mo 0.25320(3) 1.04680(3) 0.51870(3) 0.03198(14) Uani 1 1 d .
Mo10 Mo 0.39963(3) 0.93983(3) 0.54680(3) 0.03314(14) Uani 1 1 d .
Mo11 Mo 0.50245(3) 0.88076(3) 0.70908(3) 0.03328(14) Uani 1 1 d .
Mo12 Mo 0.05307(3) 0.66759(3) 0.44214(3) 0.03507(14) Uani 1 1 d .
N1 N 0.6360(3) 0.3594(3) 0.2559(3) 0.0355(13) Uani 1 1 d .
N2 N 0.5596(4) 0.3694(3) 0.1491(3) 0.0532(16) Uani 1 1 d .
N3 N 0.4409(3) 0.3260(3) 0.4023(3) 0.0348(12) Uani 1 1 d .
N4 N 0.3642(3) 0.2397(3) 0.3572(3) 0.0407(13) Uani 1 1 d .
N5 N 0.7110(3) 0.5927(2) 0.4893(3) 0.0323(12) Uani 1 1 d .
N6 N 0.6912(3) 0.6880(3) 0.4255(3) 0.0465(15) Uani 1 1 d .
N7 N -0.0633(3) 0.4037(2) 0.7999(3) 0.0320(12) Uani 1 1 d .
N8 N -0.0657(3) 0.3889(2) 0.9023(3) 0.0358(13) Uani 1 1 d .
N9 N -0.0835(3) 0.7426(2) 0.7147(2) 0.0280(11) Uani 1 1 d .
N10 N -0.1026(3) 0.7756(3) 0.6088(2) 0.0331(12) Uani 1 1 d .
N11 N 0.2131(3) 0.6436(2) 0.8474(3) 0.0319(12) Uani 1 1 d .
N12 N 0.2576(3) 0.7391(3) 0.9063(3) 0.0349(12) Uani 1 1 d .
O1 O -0.1466(2) 0.6506(2) 0.4153(2) 0.0427(11) Uani 1 1 d .
O2 O -0.1721(3) 0.5643(2) 0.3039(2) 0.0485(12) Uani 1 1 d .
O3 O -0.0398(2) 0.48071(19) 0.38286(18) 0.0264(9) Uani 1 1 d .
O4 O 0.1012(2) 0.4129(2) 0.4341(2) 0.0342(10) Uani 1 1 d .
O5 O 0.1275(2) 0.49368(19) 0.55564(18) 0.0277(9) Uani 1 1 d .
O6 O 0.1801(2) 0.5908(2) 0.6690(2) 0.0420(11) Uani 1 1 d .
O7 O 0.0524(2) 0.6663(2) 0.6226(2) 0.0428(11) Uani 1 1 d .
O8 O 0.0119(3) 0.7370(2) 0.4653(3) 0.0536(13) Uani 1 1 d .
O9 O 0.1007(3) 0.7051(2) 0.3977(2) 0.0526(13) Uani 1 1 d .
O10 O 0.1280(2) 0.6458(2) 0.5344(2) 0.0376(10) Uani 1 1 d .
O11 O -0.0001(2) 0.57381(18) 0.49358(18) 0.0247(9) Uani 1 1 d .
O12 O -0.0342(2) 0.6310(2) 0.36601(19) 0.0353(10) Uani 1 1 d .
O13 O 0.0922(2) 0.55681(19) 0.42611(19) 0.0312(10) Uani 1 1 d .
O14 O 0.1989(2) 1.00184(19) 0.71859(19) 0.0286(9) Uani 1 1 d .
O15 O 0.3806(2) 1.03720(19) 0.60630(19) 0.0309(10) Uani 1 1 d .
O16 O 0.2225(2) 1.1478(2) 0.7065(2) 0.0388(11) Uani 1 1 d .
O17 O 0.3289(2) 1.0343(2) 0.72421(19) 0.0307(9) Uani 1 1 d .
O18 O 0.2889(2) 0.8860(2) 0.7297(2) 0.0367(10) Uani 1 1 d .
O19 O 0.2277(2) 0.97273(19) 0.60270(19) 0.0316(10) Uani 1 1 d .
O20 O 0.3744(2) 0.8978(2) 0.6441(2) 0.0336(10) Uani 1 1 d .
O21 O 0.2512(2) 1.10588(19) 0.5930(2) 0.0333(10) Uani 1 1 d .
O22 O 0.1613(2) 1.0365(2) 0.4644(2) 0.0428(11) Uani 1 1 d .
O23 O 0.5353(3) 0.8931(2) 0.9256(2) 0.0518(12) Uani 1 1 d .
O24 O 0.2955(2) 1.0586(2) 0.84491(19) 0.0335(10) Uani 1 1 d .
O25 O 0.4365(2) 1.1340(2) 0.7219(2) 0.0409(11) Uani 1 1 d .
O26 O 0.2849(3) 1.1056(2) 0.4742(2) 0.0448(12) Uani 1 1 d .
O27 O 0.1135(2) 1.0778(2) 0.6008(2) 0.0425(11) Uani 1 1 d .
O28 O 0.2483(2) 0.9249(2) 0.8432(2) 0.0380(10) Uani 1 1 d .
O29 O 0.4785(2) 0.9906(2) 0.7475(2) 0.0373(10) Uani 1 1 d .
O30 O 0.2920(2) 0.9573(2) 0.50797(19) 0.0336(10) Uani 1 1 d .
O31 O 0.4926(2) 0.9354(2) 0.6290(2) 0.0333(10) Uani 1 1 d .
O32 O 0.4644(2) 0.8488(2) 0.7806(2) 0.0428(11) Uani 1 1 d .
O33 O 0.3954(3) 0.8556(2) 0.5146(2) 0.0501(12) Uani 1 1 d .
O34 O 0.2367(3) 0.8217(2) 0.5959(2) 0.0467(12) Uani 1 1 d .
O35 O 0.3917(2) 0.9540(2) 0.8470(2) 0.0340(10) Uani 1 1 d .
O36 O 0.5001(3) 0.7975(2) 0.6779(2) 0.0510(13) Uani 1 1 d .
O37 O 0.4144(3) 0.8046(2) 0.8856(2) 0.0473(12) Uani 1 1 d .
O38 O 0.5939(2) 0.8943(2) 0.7614(2) 0.0498(12) Uani 1 1 d .
O39 O 0.4242(3) 0.9921(3) 0.4933(2) 0.0519(13) Uani 1 1 d .
C1 C -0.1066(4) 0.7736(4) 0.5361(3) 0.0474(18) Uani 1 1 d .
H1A H -0.0785 0.7336 0.5309 0.071 Uiso 1 1 calc R
H1B H -0.0861 0.8169 0.5265 0.071 Uiso 1 1 calc R
H1C H -0.1577 0.7691 0.5034 0.071 Uiso 1 1 calc R
C2 C -0.1192(4) 0.8318(3) 0.6408(3) 0.0459(18) Uani 1 1 d .
H2 H -0.1357 0.8763 0.6207 0.055 Uiso 1 1 calc R
C3 C -0.1077(4) 0.8119(3) 0.7068(3) 0.0397(17) Uani 1 1 d .
H3 H -0.1147 0.8399 0.7408 0.048 Uiso 1 1 calc R
C4 C -0.0804(3) 0.7223(3) 0.6545(3) 0.0360(15) Uani 1 1 d .
H4 H -0.0651 0.6777 0.6458 0.043 Uiso 1 1 calc R
C5 C -0.0647(4) 0.6995(3) 0.7798(3) 0.0384(16) Uani 1 1 d .
H5A H -0.1103 0.6863 0.7847 0.046 Uiso 1 1 calc R
H5B H -0.0350 0.7282 0.8205 0.046 Uiso 1 1 calc R
C6 C -0.0221(4) 0.6333(3) 0.7787(3) 0.0297(14) Uani 1 1 d .
C7 C 0.0560(4) 0.6349(3) 0.8033(3) 0.0323(15) Uani 1 1 d .
H7 H 0.0814 0.6774 0.8200 0.039 Uiso 1 1 calc R
C8 C 0.0953(3) 0.5744(3) 0.8029(3) 0.0284(14) Uani 1 1 d .
C9 C 0.0568(4) 0.5112(3) 0.7780(3) 0.0296(14) Uani 1 1 d .
H9 H 0.0833 0.4704 0.7766 0.036 Uiso 1 1 calc R
C10 C -0.0199(4) 0.5074(3) 0.7553(3) 0.0282(14) Uani 1 1 d .
C11 C -0.0599(4) 0.5697(3) 0.7539(3) 0.0338(15) Uani 1 1 d .
H11 H -0.1118 0.5685 0.7365 0.041 Uiso 1 1 calc R
C12 C 0.1791(4) 0.5728(3) 0.8287(3) 0.0372(16) Uani 1 1 d .
H12A H 0.1993 0.5420 0.8697 0.045 Uiso 1 1 calc R
H12B H 0.1923 0.5525 0.7921 0.045 Uiso 1 1 calc R
C13 C 0.2357(3) 0.6731(3) 0.9104(3) 0.0351(15) Uani 1 1 d .
H13 H 0.2362 0.6512 0.9509 0.042 Uiso 1 1 calc R
C14 C 0.2486(4) 0.7526(3) 0.8383(3) 0.0408(16) Uani 1 1 d .
H14 H 0.2604 0.7947 0.8213 0.049 Uiso 1 1 calc R
C15 C 0.2192(4) 0.6929(3) 0.8007(3) 0.0371(16) Uani 1 1 d .
H15 H 0.2056 0.6864 0.7525 0.045 Uiso 1 1 calc R
C16 C 0.2865(5) 0.7892(4) 0.9659(4) 0.060(2) Uani 1 1 d .
H16A H 0.2839 0.7677 1.0070 0.091 Uiso 1 1 calc R
H16B H 0.2571 0.8320 0.9542 0.091 Uiso 1 1 calc R
H16C H 0.3375 0.8006 0.9754 0.091 Uiso 1 1 calc R
C17 C -0.0594(4) 0.4374(3) 0.7363(3) 0.0364(15) Uani 1 1 d .
H17A H -0.1095 0.4446 0.7006 0.044 Uiso 1 1 calc R
H17B H -0.0331 0.4061 0.7167 0.044 Uiso 1 1 calc R
C18 C -0.0514(3) 0.4345(3) 0.8607(3) 0.0338(15) Uani 1 1 d .
H18 H -0.0354 0.4812 0.8726 0.041 Uiso 1 1 calc R
C19 C -0.0876(4) 0.3258(3) 0.8672(4) 0.0477(18) Uani 1 1 d .
H19 H -0.1012 0.2845 0.8841 0.057 Uiso 1 1 calc R
C20 C -0.0858(4) 0.3348(3) 0.8033(4) 0.0506(19) Uani 1 1 d .
H20 H -0.0977 0.3006 0.7679 0.061 Uiso 1 1 calc R
C21 C -0.0582(4) 0.4029(4) 0.9745(3) 0.0508(19) Uani 1 1 d .
H21A H -0.0063 0.4022 1.0059 0.076 Uiso 1 1 calc R
H21B H -0.0844 0.3669 0.9885 0.076 Uiso 1 1 calc R
H21C H -0.0789 0.4489 0.9765 0.076 Uiso 1 1 calc R
C22 C 0.3006(4) 0.1970(4) 0.3089(4) 0.068(2) Uani 1 1 d .
H22A H 0.2614 0.2283 0.2801 0.102 Uiso 1 1 calc R
H22B H 0.2826 0.1667 0.3361 0.102 Uiso 1 1 calc R
H22C H 0.3167 0.1682 0.2792 0.102 Uiso 1 1 calc R
C23 C 0.4168(4) 0.2148(4) 0.4190(4) 0.0502(19) Uani 1 1 d .
H23 H 0.4190 0.1694 0.4377 0.060 Uiso 1 1 calc R
C24 C 0.4653(4) 0.2694(4) 0.4482(4) 0.0470(18) Uani 1 1 d .
H24 H 0.5069 0.2686 0.4909 0.056 Uiso 1 1 calc R
C25 C 0.3797(4) 0.3064(4) 0.3470(3) 0.0379(16) Uani 1 1 d .
H25 H 0.3527 0.3347 0.3081 0.046 Uiso 1 1 calc R
C26 C 0.4728(4) 0.3980(3) 0.4155(3) 0.0383(16) Uani 1 1 d .
H26A H 0.4728 0.4150 0.4598 0.046 Uiso 1 1 calc R
H26B H 0.4407 0.4293 0.3784 0.046 Uiso 1 1 calc R
C27 C 0.5514(3) 0.4036(3) 0.4190(3) 0.0306(14) Uani 1 1 d .
C28 C 0.5997(4) 0.4538(3) 0.4630(3) 0.0311(14) Uani 1 1 d .
H28 H 0.5848 0.4805 0.4929 0.037 Uiso 1 1 calc R
C29 C 0.6700(3) 0.4650(3) 0.4633(3) 0.0291(14) Uani 1 1 d .
C30 C 0.6921(3) 0.4247(3) 0.4195(3) 0.0290(14) Uani 1 1 d .
H30 H 0.7390 0.4320 0.4191 0.035 Uiso 1 1 calc R
C31 C 0.6450(4) 0.3732(3) 0.3758(3) 0.0299(14) Uani 1 1 d .
C32 C 0.5741(4) 0.3629(3) 0.3755(3) 0.0341(15) Uani 1 1 d .
H32 H 0.5422 0.3287 0.3461 0.041 Uiso 1 1 calc R
C33 C 0.7243(4) 0.5176(3) 0.5128(3) 0.0356(15) Uani 1 1 d .
H33A H 0.7219 0.5138 0.5586 0.043 Uiso 1 1 calc R
H33B H 0.7743 0.5044 0.5186 0.043 Uiso 1 1 calc R
C34 C 0.7163(4) 0.6497(3) 0.5320(4) 0.053(2) Uani 1 1 d .
H34 H 0.7265 0.6482 0.5800 0.063 Uiso 1 1 calc R
C35 C 0.7038(4) 0.7087(4) 0.4915(4) 0.0511(19) Uani 1 1 d .
H35 H 0.7039 0.7555 0.5067 0.061 Uiso 1 1 calc R
C36 C 0.6951(4) 0.6170(3) 0.4249(3) 0.0439(17) Uani 1 1 d .
H36 H 0.6878 0.5891 0.3855 0.053 Uiso 1 1 calc R
C37 C 0.6778(6) 0.7347(4) 0.3647(4) 0.090(3) Uani 1 1 d .
H37A H 0.6941 0.7113 0.3321 0.135 Uiso 1 1 calc R
H37B H 0.7052 0.7783 0.3806 0.135 Uiso 1 1 calc R
H37C H 0.6255 0.7451 0.3417 0.135 Uiso 1 1 calc R
C38 C 0.6691(4) 0.3292(3) 0.3273(3) 0.0387(16) Uani 1 1 d .
H38A H 0.7231 0.3295 0.3444 0.046 Uiso 1 1 calc R
H38B H 0.6528 0.2802 0.3266 0.046 Uiso 1 1 calc R
C39 C 0.6516(4) 0.4246(4) 0.2349(4) 0.0469(18) Uani 1 1 d .
H39 H 0.6874 0.4574 0.2618 0.056 Uiso 1 1 calc R
C40 C 0.6028(5) 0.4307(4) 0.1653(4) 0.060(2) Uani 1 1 d .
H40 H 0.5995 0.4685 0.1351 0.072 Uiso 1 1 calc R
C41 C 0.5806(4) 0.3278(4) 0.2042(4) 0.0506(19) Uani 1 1 d .
H41 H 0.5601 0.2836 0.2066 0.061 Uiso 1 1 calc R
C42 C 0.4983(5) 0.3532(5) 0.0792(4) 0.077(3) Uani 1 1 d .
H42A H 0.4831 0.3044 0.0785 0.115 Uiso 1 1 calc R
H42B H 0.5158 0.3606 0.0425 0.115 Uiso 1 1 calc R
H42C H 0.4567 0.3840 0.0717 0.115 Uiso 1 1 calc R

loop_
_atom_site_aniso_label
_atom_site_aniso_U_11
_atom_site_aniso_U_22
_atom_site_aniso_U_33
_atom_site_aniso_U_23
_atom_site_aniso_U_13
_atom_site_aniso_U_12
Mo1 0.0257(3) 0.0250(3) 0.0228(2) -0.0026(2) 0.0114(2) -0.0001(2)
Mo2 0.0238(3) 0.0259(3) 0.0229(2) -0.0036(2) 0.0091(2) -0.0029(2)
Mo3 0.0278(3) 0.0279(3) 0.0268(3) 0.0007(2) 0.0127(2) 0.0013(2)
Mo4 0.0254(3) 0.0234(3) 0.0313(3) -0.0034(2) 0.0098(2) -0.0013(2)
Mo5 0.0317(3) 0.0317(3) 0.0270(3) 0.0045(2) 0.0094(2) 0.0050(3)
Mo6 0.0313(3) 0.0283(3) 0.0277(3) -0.0083(2) 0.0102(2) -0.0058(2)
Mo7 0.0268(3) 0.0271(3) 0.0300(3) 0.0008(2) 0.0104(2) 0.0036(2)
Mo8 0.0293(3) 0.0285(3) 0.0323(3) 0.0013(2) 0.0101(3) 0.0015(2)
Mo9 0.0405(4) 0.0289(3) 0.0229(3) 0.0006(2) 0.0090(3) 0.0027(3)
Mo10 0.0320(3) 0.0417(3) 0.0271(3) -0.0076(2) 0.0133(3) -0.0010(3)
Mo11 0.0317(4) 0.0360(3) 0.0339(3) -0.0004(2) 0.0151(3) 0.0084(3)
Mo12 0.0425(4) 0.0256(3) 0.0395(3) 0.0024(2) 0.0190(3) -0.0018(3)
N1 0.040(4) 0.039(3) 0.029(3) -0.007(2) 0.015(3) 0.001(3)
N2 0.057(5) 0.059(4) 0.047(4) -0.006(3) 0.024(3) 0.010(4)
N3 0.023(3) 0.047(3) 0.033(3) 0.003(3) 0.010(3) 0.003(3)
N4 0.029(3) 0.051(4) 0.043(3) -0.010(3) 0.015(3) -0.002(3)
N5 0.032(3) 0.031(3) 0.035(3) 0.004(2) 0.015(3) -0.001(2)
N6 0.047(4) 0.034(3) 0.047(3) 0.005(3) 0.007(3) -0.011(3)
N7 0.029(3) 0.021(3) 0.044(3) -0.006(2) 0.012(3) -0.004(2)
N8 0.031(3) 0.023(3) 0.047(3) 0.006(2) 0.009(3) 0.001(2)
N9 0.028(3) 0.024(3) 0.032(3) -0.002(2) 0.012(2) 0.003(2)
N10 0.038(3) 0.034(3) 0.028(3) -0.002(2) 0.014(3) 0.004(3)
N11 0.031(3) 0.023(3) 0.036(3) 0.001(2) 0.007(3) -0.001(2)
N12 0.032(3) 0.028(3) 0.039(3) -0.005(2) 0.008(3) 0.001(2)
O1 0.048(3) 0.035(2) 0.049(3) 0.002(2) 0.023(2) 0.015(2)
O2 0.045(3) 0.059(3) 0.030(2) 0.004(2) 0.003(2) 0.002(2)
O3 0.030(2) 0.028(2) 0.0194(18) -0.0021(16) 0.0083(18) 0.0001(19)
O4 0.037(3) 0.032(2) 0.038(2) -0.0085(18) 0.020(2) 0.004(2)
O5 0.024(2) 0.033(2) 0.0262(19) -0.0017(17) 0.0105(18) 0.0020(19)
O6 0.034(3) 0.051(3) 0.034(2) -0.012(2) 0.006(2) -0.011(2)
O7 0.051(3) 0.030(2) 0.057(3) -0.011(2) 0.031(3) -0.006(2)
O8 0.058(4) 0.033(3) 0.068(3) -0.008(2) 0.024(3) 0.004(2)
O9 0.056(3) 0.046(3) 0.068(3) 0.014(2) 0.037(3) -0.005(3)
O10 0.036(3) 0.036(2) 0.043(2) -0.001(2) 0.017(2) -0.010(2)
O11 0.025(2) 0.0220(19) 0.028(2) -0.0020(16) 0.0118(18) -0.0004(18)
O12 0.042(3) 0.034(2) 0.030(2) 0.0084(18) 0.015(2) 0.003(2)
O13 0.035(3) 0.031(2) 0.031(2) 0.0010(18) 0.016(2) -0.004(2)
O14 0.019(2) 0.033(2) 0.030(2) 0.0002(17) 0.0066(19) 0.0021(18)
O15 0.033(3) 0.032(2) 0.027(2) -0.0046(17) 0.0110(19) -0.0017(19)
O16 0.040(3) 0.035(2) 0.045(2) -0.005(2) 0.020(2) 0.001(2)
O17 0.029(3) 0.038(2) 0.027(2) 0.0045(18) 0.0127(19) 0.001(2)
O18 0.043(3) 0.031(2) 0.041(2) 0.0010(19) 0.023(2) 0.002(2)
O19 0.031(3) 0.030(2) 0.028(2) -0.0019(17) 0.0068(19) 0.0010(19)
O20 0.029(3) 0.041(2) 0.031(2) -0.0007(18) 0.012(2) 0.000(2)
O21 0.044(3) 0.025(2) 0.035(2) 0.0004(17) 0.020(2) 0.001(2)
O22 0.040(3) 0.042(3) 0.036(2) 0.005(2) 0.004(2) 0.008(2)
O23 0.033(3) 0.052(3) 0.056(3) 0.000(2) 0.003(2) 0.004(2)
O24 0.039(3) 0.034(2) 0.031(2) -0.0056(18) 0.018(2) -0.003(2)
O25 0.043(3) 0.032(2) 0.047(2) -0.009(2) 0.016(2) -0.012(2)
O26 0.057(3) 0.046(3) 0.036(2) 0.009(2) 0.024(2) -0.001(2)
O27 0.029(3) 0.045(3) 0.046(3) 0.011(2) 0.007(2) 0.006(2)
O28 0.043(3) 0.036(2) 0.039(2) 0.008(2) 0.021(2) 0.000(2)
O29 0.034(3) 0.040(2) 0.032(2) -0.0074(19) 0.007(2) 0.006(2)
O30 0.031(3) 0.036(2) 0.027(2) -0.0078(18) 0.0050(19) -0.002(2)
O31 0.027(3) 0.041(2) 0.034(2) -0.0032(19) 0.015(2) 0.001(2)
O32 0.047(3) 0.044(3) 0.045(3) 0.011(2) 0.027(2) 0.015(2)
O33 0.050(3) 0.050(3) 0.047(3) -0.021(2) 0.016(2) 0.004(2)
O34 0.047(3) 0.030(2) 0.056(3) -0.015(2) 0.012(2) -0.009(2)
O35 0.029(3) 0.035(2) 0.033(2) 0.0019(18) 0.007(2) 0.004(2)
O36 0.067(4) 0.031(2) 0.065(3) -0.003(2) 0.037(3) 0.007(2)
O37 0.055(3) 0.038(3) 0.051(3) 0.008(2) 0.025(3) -0.001(2)
O38 0.031(3) 0.064(3) 0.049(3) 0.003(2) 0.011(2) 0.012(2)
O39 0.054(3) 0.071(3) 0.040(2) 0.001(2) 0.029(2) -0.005(3)
C1 0.049(5) 0.059(5) 0.040(4) -0.004(3) 0.023(4) 0.010(4)
C2 0.057(5) 0.033(4) 0.042(4) -0.003(3) 0.014(4) 0.019(4)
C3 0.054(5) 0.024(3) 0.037(3) -0.005(3) 0.014(3) 0.016(3)
C4 0.037(4) 0.032(3) 0.042(4) -0.003(3) 0.019(3) 0.003(3)
C5 0.051(5) 0.031(3) 0.046(4) 0.005(3) 0.033(4) 0.003(3)
C6 0.046(4) 0.020(3) 0.030(3) 0.006(2) 0.022(3) 0.004(3)
C7 0.036(4) 0.028(3) 0.036(3) 0.004(3) 0.018(3) 0.001(3)
C8 0.030(4) 0.025(3) 0.029(3) 0.005(3) 0.011(3) 0.002(3)
C9 0.038(4) 0.018(3) 0.031(3) -0.001(2) 0.012(3) -0.002(3)
C10 0.033(4) 0.029(3) 0.023(3) -0.002(2) 0.011(3) -0.004(3)
C11 0.031(4) 0.030(3) 0.046(4) -0.002(3) 0.022(3) -0.003(3)
C12 0.039(4) 0.022(3) 0.043(4) 0.005(3) 0.009(3) 0.004(3)
C13 0.036(4) 0.035(4) 0.025(3) 0.004(3) 0.002(3) 0.002(3)
C14 0.039(4) 0.035(4) 0.044(4) 0.004(3) 0.011(3) -0.006(3)
C15 0.043(4) 0.034(4) 0.033(3) -0.006(3) 0.013(3) -0.011(3)
C16 0.072(6) 0.048(4) 0.047(4) -0.022(4) 0.010(4) -0.018(4)
C17 0.038(4) 0.034(4) 0.037(3) -0.012(3) 0.015(3) -0.011(3)
C18 0.035(4) 0.018(3) 0.044(4) 0.000(3) 0.011(3) -0.002(3)
C19 0.048(5) 0.029(4) 0.071(5) 0.000(3) 0.028(4) -0.010(3)
C20 0.055(5) 0.028(4) 0.072(5) -0.011(3) 0.029(4) -0.013(4)
C21 0.049(5) 0.054(4) 0.039(4) 0.013(3) 0.006(4) -0.004(4)
C22 0.048(5) 0.077(6) 0.079(6) -0.025(5) 0.026(5) -0.016(5)
C23 0.051(5) 0.046(4) 0.050(4) -0.003(4) 0.016(4) -0.007(4)
C24 0.040(5) 0.052(4) 0.040(4) 0.012(3) 0.007(3) 0.013(4)
C25 0.027(4) 0.050(4) 0.037(4) 0.001(3) 0.012(3) 0.003(3)
C26 0.041(4) 0.031(3) 0.044(4) 0.000(3) 0.018(3) 0.004(3)
C27 0.027(4) 0.030(3) 0.035(3) 0.011(3) 0.013(3) 0.009(3)
C28 0.034(4) 0.031(3) 0.029(3) 0.004(3) 0.014(3) 0.006(3)
C29 0.029(4) 0.029(3) 0.024(3) 0.009(2) 0.005(3) 0.003(3)
C30 0.024(4) 0.032(3) 0.036(3) 0.009(3) 0.017(3) 0.003(3)
C31 0.037(4) 0.026(3) 0.032(3) 0.008(3) 0.019(3) 0.009(3)
C32 0.041(4) 0.032(3) 0.028(3) 0.004(3) 0.013(3) 0.000(3)
C33 0.032(4) 0.034(3) 0.038(3) 0.010(3) 0.011(3) -0.001(3)
C34 0.076(6) 0.037(4) 0.056(4) -0.011(3) 0.039(4) -0.008(4)
C35 0.059(5) 0.034(4) 0.064(5) -0.004(4) 0.030(4) -0.003(4)
C36 0.053(5) 0.036(4) 0.035(4) 0.001(3) 0.010(3) -0.012(3)
C37 0.137(9) 0.045(5) 0.056(5) 0.020(4) 0.005(6) -0.021(5)
C38 0.047(5) 0.031(3) 0.045(4) 0.006(3) 0.026(4) 0.011(3)
C39 0.056(5) 0.045(4) 0.045(4) 0.007(3) 0.026(4) 0.007(4)
C40 0.082(6) 0.063(5) 0.046(4) 0.031(4) 0.039(5) 0.040(5)
C41 0.061(6) 0.048(4) 0.046(4) -0.006(4) 0.024(4) 0.008(4)
C42 0.084(7) 0.095(7) 0.037(4) -0.020(4) 0.010(4) 0.013(6)

loop_
_atom_type_symbol
_atom_type_description
_atom_type_scat_dispersion_real
_atom_type_scat_dispersion_imag
_atom_type_scat_source
C C 0.0033 0.0016 'International Tables Vol C Tables 4.2.6.8 and 6.1.1.4'
H H 0.0000 0.0000 'International Tables Vol C Tables 4.2.6.8 and 6.1.1.4'
N N 0.0061 0.0033 'International Tables Vol C Tables 4.2.6.8 and 6.1.1.4'
O O 0.0106 0.0060 'International Tables Vol C Tables 4.2.6.8 and 6.1.1.4'
Mo Mo -1.6832 0.6857 'International Tables Vol C Tables 4.2.6.8 and 6.1.1.4'

loop_
_geom_angle_atom_site_label_1
_geom_angle_atom_site_label_2
_geom_angle_atom_site_label_3
_geom_angle
_geom_angle_site_symmetry_1
_geom_angle_site_symmetry_3
O4 Mo1 O13 104.16(18) . .
O4 Mo1 O3 102.43(17) . .
O13 Mo1 O3 97.56(17) . .
O4 Mo1 O5 99.98(17) . .
O13 Mo1 O5 95.88(17) . .
O3 Mo1 O5 150.09(15) . .
O4 Mo1 O11 99.30(16) . 3_566
O13 Mo1 O11 156.53(15) . 3_566
O3 Mo1 O11 77.97(14) . 3_566
O5 Mo1 O11 79.07(14) . 3_566
O4 Mo1 O11 175.04(16) . .
O13 Mo1 O11 80.65(15) . .
O3 Mo1 O11 77.90(14) . .
O5 Mo1 O11 78.10(14) . .
O11 Mo1 O11 75.88(14) 3_566 .
O4 Mo1 Mo6 91.25(14) . 3_566
O13 Mo1 Mo6 133.52(13) . 3_566
O3 Mo1 Mo6 35.96(10) . 3_566
O5 Mo1 Mo6 124.67(11) . 3_566
O11 Mo1 Mo6 45.61(10) 3_566 3_566
O11 Mo1 Mo6 86.19(9) . 3_566
O25 Mo2 O29 108.9(2) . .
O25 Mo2 O15 109.12(18) . .
O29 Mo2 O15 110.37(17) . .
O25 Mo2 O17 107.74(19) . .
O29 Mo2 O17 108.60(18) . .
O15 Mo2 O17 112.01(18) . .
O28 Mo3 O24 103.67(18) . .
O28 Mo3 O14 100.83(19) . .
O24 Mo3 O14 99.65(18) . .
O28 Mo3 O35 100.54(18) . .
O24 Mo3 O35 94.49(18) . .
O14 Mo3 O35 150.71(16) . .
O28 Mo3 O17 166.81(17) . .
O24 Mo3 O17 89.35(16) . .
O14 Mo3 O17 74.50(15) . .
O35 Mo3 O17 80.18(15) . .
O28 Mo3 O18 89.53(17) . .
O24 Mo3 O18 166.40(16) . .
O14 Mo3 O18 80.74(15) . .
O35 Mo3 O18 79.64(15) . .
O17 Mo3 O18 77.60(13) . .
O34 Mo4 O18 109.1(2) . .
O34 Mo4 O19 108.7(2) . .
O18 Mo4 O19 109.83(17) . .
O34 Mo4 O20 108.7(2) . .
O18 Mo4 O20 108.54(18) . .
O19 Mo4 O20 111.87(18) . .
O1 Mo5 O2 104.6(2) . .
O1 Mo5 O12 101.81(19) . .
O2 Mo5 O12 100.62(19) . .
O1 Mo5 O5 96.81(18) . 3_566
O2 Mo5 O5 102.47(19) . 3_566
O12 Mo5 O5 145.44(16) . 3_566
O1 Mo5 O3 163.37(17) . .
O2 Mo5 O3 89.76(18) . .
O12 Mo5 O3 83.26(15) . .
O5 Mo5 O3 71.54(13) 3_566 .
O1 Mo5 O11 94.90(17) . .
O2 Mo5 O11 160.39(18) . .
O12 Mo5 O11 76.64(14) . .
O5 Mo5 O11 72.96(14) 3_566 .
O3 Mo5 O11 70.65(12) . .
O7 Mo6 O6 104.5(2) . .
O7 Mo6 O10 102.16(19) . .
O6 Mo6 O10 99.56(19) . .
O7 Mo6 O3 96.95(17) . 3_566
O6 Mo6 O3 100.63(18) . 3_566
O10 Mo6 O3 147.61(16) . 3_566
O7 Mo6 O11 96.38(18) . .
O6 Mo6 O11 158.86(17) . .
O10 Mo6 O11 78.71(15) . .
O3 Mo6 O11 73.34(13) 3_566 .
O7 Mo6 O5 165.79(17) . .
O6 Mo6 O5 86.22(17) . .
O10 Mo6 O5 84.83(15) . .
O3 Mo6 O5 71.56(14) 3_566 .
O11 Mo6 O5 72.64(13) . .
O7 Mo6 Mo1 86.34(15) . 3_566
O6 Mo6 Mo1 135.45(14) . 3_566
O10 Mo6 Mo1 120.54(13) . 3_566
O3 Mo6 Mo1 34.82(11) 3_566 3_566
O11 Mo6 Mo1 41.85(9) . 3_566
O5 Mo6 Mo1 79.45(9) . 3_566
O27 Mo7 O16 105.5(2) . .
O27 Mo7 O21 102.08(19) . .
O16 Mo7 O21 97.95(18) . .
O27 Mo7 O14 97.87(18) . .
O16 Mo7 O14 100.61(18) . .
O21 Mo7 O14 147.92(16) . .
O27 Mo7 O19 94.75(18) . .
O16 Mo7 O19 159.46(18) . .
O21 Mo7 O19 74.00(14) . .
O14 Mo7 O19 79.58(14) . .
O27 Mo7 O17 164.30(17) . .
O16 Mo7 O17 88.57(17) . .
O21 Mo7 O17 82.38(15) . .
O14 Mo7 O17 72.22(14) . .
O19 Mo7 O17 71.82(13) . .
O23 Mo8 O37 106.5(2) . .
O23 Mo8 O32 109.7(2) . .
O37 Mo8 O32 107.6(2) . .
O23 Mo8 O35 108.1(2) . .
O37 Mo8 O35 110.1(2) . .
O32 Mo8 O35 114.56(17) . .
O26 Mo9 O22 103.5(2) . .
O26 Mo9 O30 105.13(19) . .
O22 Mo9 O30 100.90(18) . .
O26 Mo9 O21 100.85(18) . .
O22 Mo9 O21 103.78(19) . .
O30 Mo9 O21 138.52(16) . .
O26 Mo9 O19 168.65(18) . .
O22 Mo9 O19 86.60(17) . .
O30 Mo9 O19 77.50(15) . .
O21 Mo9 O19 71.31(14) . .
O26 Mo9 O15 87.96(18) . .
O22 Mo9 O15 167.72(17) . .
O30 Mo9 O15 71.43(15) . .
O21 Mo9 O15 77.85(15) . .
O19 Mo9 O15 82.40(13) . .
O39 Mo10 O33 105.3(2) . .
O39 Mo10 O31 100.8(2) . .
O33 Mo10 O31 100.66(19) . .
O39 Mo10 O30 100.1(2) . .
O33 Mo10 O30 96.90(19) . .
O31 Mo10 O30 147.93(15) . .
O39 Mo10 O15 92.23(18) . .
O33 Mo10 O15 161.24(18) . .
O31 Mo10 O15 82.07(15) . .
O30 Mo10 O15 73.08(15) . .
O39 Mo10 O20 162.51(18) . .
O33 Mo10 O20 91.72(18) . .
O31 Mo10 O20 71.61(15) . .
O30 Mo10 O20 81.30(15) . .
O15 Mo10 O20 71.38(13) . .
O36 Mo11 O38 104.0(2) . .
O36 Mo11 O31 100.97(19) . .
O38 Mo11 O31 100.8(2) . .
O36 Mo11 O32 92.51(19) . .
O38 Mo11 O32 100.6(2) . .
O31 Mo11 O32 151.03(17) . .
O36 Mo11 O29 167.4(2) . .
O38 Mo11 O29 87.45(18) . .
O31 Mo11 O29 81.70(15) . .
O32 Mo11 O29 79.98(16) . .
O36 Mo11 O20 92.8(2) . .
O38 Mo11 O20 163.04(18) . .
O31 Mo11 O20 73.40(15) . .
O32 Mo11 O20 80.50(16) . .
O29 Mo11 O20 76.02(14) . .
O8 Mo12 O9 105.1(2) . .
O8 Mo12 O12 98.0(2) . .
O9 Mo12 O12 101.8(2) . .
O8 Mo12 O10 98.2(2) . .
O9 Mo12 O10 105.0(2) . .
O12 Mo12 O10 143.76(16) . .
O8 Mo12 O13 164.37(18) . .
O9 Mo12 O13 90.53(18) . .
O12 Mo12 O13 78.21(15) . .
O10 Mo12 O13 77.56(15) . .
O8 Mo12 O11 95.39(18) . .
O9 Mo12 O11 159.45(17) . .
O12 Mo12 O11 73.22(14) . .
O10 Mo12 O11 73.12(14) . .
O13 Mo12 O11 68.99(12) . .
C41 N1 C39 111.0(6) . .
C41 N1 C38 121.9(6) . .
C39 N1 C38 126.8(6) . .
C41 N2 C40 109.8(6) . .
C41 N2 C42 124.9(7) . .
C40 N2 C42 125.3(7) . .
C25 N3 C24 108.9(6) . .
C25 N3 C26 125.6(5) . .
C24 N3 C26 125.3(5) . .
C25 N4 C23 109.8(6) . .
C25 N4 C22 126.1(6) . .
C23 N4 C22 124.1(6) . .
C36 N5 C34 108.0(5) . .
C36 N5 C33 126.8(5) . .
C34 N5 C33 125.2(5) . .
C36 N6 C35 108.2(5) . .
C36 N6 C37 125.4(6) . .
C35 N6 C37 126.4(6) . .
C18 N7 C20 107.5(5) . .
C18 N7 C17 127.2(5) . .
C20 N7 C17 125.2(5) . .
C18 N8 C19 108.7(5) . .
C18 N8 C21 125.9(5) . .
C19 N8 C21 125.4(5) . .
C4 N9 C3 107.7(5) . .
C4 N9 C5 127.4(5) . .
C3 N9 C5 124.9(5) . .
C4 N10 C2 108.2(5) . .
C4 N10 C1 125.3(5) . .
C2 N10 C1 126.4(5) . .
C13 N11 C15 108.9(5) . .
C13 N11 C12 125.2(5) . .
C15 N11 C12 125.5(5) . .
C13 N12 C14 109.1(5) . .
C13 N12 C16 124.8(5) . .
C14 N12 C16 126.1(5) . .
Mo1 O3 Mo6 109.21(17) . 3_566
Mo1 O3 Mo5 111.54(15) . .
Mo6 O3 Mo5 103.95(16) 3_566 .
Mo1 O5 Mo5 109.92(18) . 3_566
Mo1 O5 Mo6 108.70(16) . .
Mo5 O5 Mo6 103.85(15) 3_566 .
Mo6 O10 Mo12 117.4(2) . .
Mo1 O11 Mo6 92.55(13) 3_566 .
Mo1 O11 Mo5 91.64(14) 3_566 .
Mo6 O11 Mo5 163.20(17) . .
Mo1 O11 Mo1 104.12(14) 3_566 .
Mo6 O11 Mo1 97.75(14) . .
Mo5 O11 Mo1 97.00(12) . .
Mo1 O11 Mo12 164.59(17) 3_566 .
Mo6 O11 Mo12 86.10(12) . .
Mo5 O11 Mo12 85.56(11) . .
Mo1 O11 Mo12 91.26(12) . .
Mo5 O12 Mo12 119.36(19) . .
Mo1 O13 Mo12 119.08(19) . .
Mo3 O14 Mo7 119.21(19) . .
Mo2 O15 Mo10 129.12(19) . .
Mo2 O15 Mo9 123.67(19) . .
Mo10 O15 Mo9 89.90(13) . .
Mo2 O17 Mo3 147.6(2) . .
Mo2 O17 Mo7 122.97(17) . .
Mo3 O17 Mo7 89.21(13) . .
Mo4 O18 Mo3 124.92(19) . .
Mo4 O19 Mo7 129.98(19) . .
Mo4 O19 Mo9 123.20(19) . .
Mo7 O19 Mo9 89.55(13) . .
Mo4 O20 Mo11 147.3(2) . .
Mo4 O20 Mo10 123.09(19) . .
Mo11 O20 Mo10 89.59(13) . .
Mo9 O21 Mo7 121.1(2) . .
Mo2 O29 Mo11 126.2(2) . .
Mo9 O30 Mo10 121.2(2) . .
Mo11 O31 Mo10 121.6(2) . .
Mo8 O32 Mo11 144.0(2) . .
Mo8 O35 Mo3 139.0(2) . .
N10 C1 H1A 109.5 . .
N10 C1 H1B 109.5 . .
H1A C1 H1B 109.5 . .
N10 C1 H1C 109.5 . .
H1A C1 H1C 109.5 . .
H1B C1 H1C 109.5 . .
C3 C2 N10 107.7(6) . .
C3 C2 H2 126.1 . .
N10 C2 H2 126.1 . .
C2 C3 N9 107.1(5) . .
C2 C3 H3 126.5 . .
N9 C3 H3 126.5 . .
N10 C4 N9 109.2(5) . .
N10 C4 H4 125.4 . .
N9 C4 H4 125.4 . .
N9 C5 C6 111.9(4) . .
N9 C5 H5A 109.2 . .
C6 C5 H5A 109.2 . .
N9 C5 H5B 109.2 . .
C6 C5 H5B 109.2 . .
H5A C5 H5B 107.9 . .
C11 C6 C7 119.5(5) . .
C11 C6 C5 120.0(6) . .
C7 C6 C5 120.4(5) . .
C8 C7 C6 120.7(6) . .
C8 C7 H7 119.7 . .
C6 C7 H7 119.7 . .
C7 C8 C9 119.2(6) . .
C7 C8 C12 123.1(5) . .
C9 C8 C12 117.7(5) . .
C10 C9 C8 121.5(6) . .
C10 C9 H9 119.2 . .
C8 C9 H9 119.2 . .
C9 C10 C11 119.0(5) . .
C9 C10 C17 120.7(5) . .
C11 C10 C17 120.2(6) . .
C6 C11 C10 119.9(6) . .
C6 C11 H11 120.0 . .
C10 C11 H11 120.0 . .
N11 C12 C8 112.9(5) . .
N11 C12 H12A 109.0 . .
C8 C12 H12A 109.0 . .
N11 C12 H12B 109.0 . .
C8 C12 H12B 109.0 . .
H12A C12 H12B 107.8 . .
N11 C13 N12 108.6(5) . .
N11 C13 H13 125.7 . .
N12 C13 H13 125.7 . .
C15 C14 N12 106.6(5) . .
C15 C14 H14 126.7 . .
N12 C14 H14 126.7 . .
C14 C15 N11 106.8(5) . .
C14 C15 H15 126.6 . .
N11 C15 H15 126.6 . .
N12 C16 H16A 109.5 . .
N12 C16 H16B 109.5 . .
H16A C16 H16B 109.5 . .
N12 C16 H16C 109.5 . .
H16A C16 H16C 109.5 . .
H16B C16 H16C 109.5 . .
N7 C17 C10 110.2(4) . .
N7 C17 H17A 109.6 . .
C10 C17 H17A 109.6 . .
N7 C17 H17B 109.6 . .
C10 C17 H17B 109.6 . .
H17A C17 H17B 108.1 . .
N7 C18 N8 109.6(5) . .
N7 C18 H18 125.2 . .
N8 C18 H18 125.2 . .
C20 C19 N8 106.6(6) . .
C20 C19 H19 126.7 . .
N8 C19 H19 126.7 . .
C19 C20 N7 107.7(6) . .
C19 C20 H20 126.2 . .
N7 C20 H20 126.2 . .
N8 C21 H21A 109.5 . .
N8 C21 H21B 109.5 . .
H21A C21 H21B 109.5 . .
N8 C21 H21C 109.5 . .
H21A C21 H21C 109.5 . .
H21B C21 H21C 109.5 . .
N4 C22 H22A 109.5 . .
N4 C22 H22B 109.5 . .
H22A C22 H22B 109.5 . .
N4 C22 H22C 109.5 . .
H22A C22 H22C 109.5 . .
H22B C22 H22C 109.5 . .
C24 C23 N4 106.7(6) . .
C24 C23 H23 126.6 . .
N4 C23 H23 126.6 . .
C23 C24 N3 106.7(6) . .
C23 C24 H24 126.7 . .
N3 C24 H24 126.7 . .
N4 C25 N3 107.9(6) . .
N4 C25 H25 126.0 . .
N3 C25 H25 126.0 . .
N3 C26 C27 115.0(5) . .
N3 C26 H26A 108.5 . .
C27 C26 H26A 108.5 . .
N3 C26 H26B 108.5 . .
C27 C26 H26B 108.5 . .
H26A C26 H26B 107.5 . .
C32 C27 C28 119.3(6) . .
C32 C27 C26 121.0(6) . .
C28 C27 C26 119.5(5) . .
C27 C28 C29 121.4(6) . .
C27 C28 H28 119.3 . .
C29 C28 H28 119.3 . .
C30 C29 C28 119.1(6) . .
C30 C29 C33 118.9(6) . .
C28 C29 C33 121.9(5) . .
C29 C30 C31 120.5(6) . .
C29 C30 H30 119.8 . .
C31 C30 H30 119.8 . .
C30 C31 C32 119.8(5) . .
C30 C31 C38 120.5(6) . .
C32 C31 C38 119.7(6) . .
C27 C32 C31 119.9(6) . .
C27 C32 H32 120.0 . .
C31 C32 H32 120.0 . .
N5 C33 C29 114.6(5) . .
N5 C33 H33A 108.6 . .
C29 C33 H33A 108.6 . .
N5 C33 H33B 108.6 . .
C29 C33 H33B 108.6 . .
H33A C33 H33B 107.6 . .
C35 C34 N5 107.1(6) . .
C35 C34 H34 126.5 . .
N5 C34 H34 126.5 . .
N6 C35 C34 107.8(6) . .
N6 C35 H35 126.1 . .
C34 C35 H35 126.1 . .
N5 C36 N6 109.0(6) . .
N5 C36 H36 125.5 . .
N6 C36 H36 125.5 . .
N6 C37 H37A 109.5 . .
N6 C37 H37B 109.5 . .
H37A C37 H37B 109.5 . .
N6 C37 H37C 109.5 . .
H37A C37 H37C 109.5 . .
H37B C37 H37C 109.5 . .
N1 C38 C31 109.1(5) . .
N1 C38 H38A 109.9 . .
C31 C38 H38A 109.9 . .
N1 C38 H38B 109.9 . .
C31 C38 H38B 109.9 . .
H38A C38 H38B 108.3 . .
N1 C39 C40 104.9(7) . .
N1 C39 H39 127.6 . .
C40 C39 H39 127.6 . .
C39 C40 N2 106.4(6) . .
C39 C40 H40 126.8 . .
N2 C40 H40 126.8 . .
N2 C41 N1 107.8(7) . .
N2 C41 H41 126.1 . .
N1 C41 H41 126.1 . .
N2 C42 H42A 109.5 . .
N2 C42 H42B 109.5 . .
H42A C42 H42B 109.5 . .
N2 C42 H42C 109.5 . .
H42A C42 H42C 109.5 . .
H42B C42 H42C 109.5 . .

loop_
_geom_bond_atom_site_label_1
_geom_bond_atom_site_label_2
_geom_bond_distance
_geom_bond_site_symmetry_2
Mo1 O4 1.689(4) .
Mo1 O13 1.740(4) .
Mo1 O3 1.934(4) .
Mo1 O5 1.959(4) .
Mo1 O11 2.135(3) 3_566
Mo1 O11 2.377(3) .
Mo1 Mo6 3.1976(11) 3_566
Mo2 O25 1.695(4) .
Mo2 O29 1.746(4) .
Mo2 O15 1.798(4) .
Mo2 O17 1.809(4) .
Mo3 O28 1.691(4) .
Mo3 O24 1.701(4) .
Mo3 O14 1.894(4) .
Mo3 O35 1.977(4) .
Mo3 O17 2.317(4) .
Mo3 O18 2.318(4) .
Mo4 O34 1.697(4) .
Mo4 O18 1.748(4) .
Mo4 O19 1.803(4) .
Mo4 O20 1.811(4) .
Mo5 O1 1.696(4) .
Mo5 O2 1.705(4) .
Mo5 O12 1.898(4) .
Mo5 O5 1.991(4) 3_566
Mo5 O3 2.356(4) .
Mo5 O11 2.369(4) .
Mo6 O7 1.697(4) .
Mo6 O6 1.706(4) .
Mo6 O10 1.894(4) .
Mo6 O3 1.989(4) 3_566
Mo6 O11 2.287(4) .
Mo6 O5 2.356(4) .
Mo6 Mo1 3.1977(11) 3_566
Mo7 O27 1.689(4) .
Mo7 O16 1.705(4) .
Mo7 O21 1.921(4) .
Mo7 O14 1.934(4) .
Mo7 O19 2.305(4) .
Mo7 O17 2.385(4) .
Mo8 O23 1.703(5) .
Mo8 O37 1.707(4) .
Mo8 O32 1.810(4) .
Mo8 O35 1.828(4) .
Mo9 O26 1.705(4) .
Mo9 O22 1.705(4) .
Mo9 O30 1.891(4) .
Mo9 O21 1.907(4) .
Mo9 O19 2.427(4) .
Mo9 O15 2.428(4) .
Mo10 O39 1.685(4) .
Mo10 O33 1.703(4) .
Mo10 O31 1.930(4) .
Mo10 O30 1.956(4) .
Mo10 O15 2.314(4) .
Mo10 O20 2.389(4) .
Mo11 O36 1.684(4) .
Mo11 O38 1.697(5) .
Mo11 O31 1.889(4) .
Mo11 O32 1.996(4) .
Mo11 O29 2.322(4) .
Mo11 O20 2.341(4) .
Mo12 O8 1.697(4) .
Mo12 O9 1.700(4) .
Mo12 O12 1.925(4) .
Mo12 O10 1.926(4) .
Mo12 O13 2.284(4) .
Mo12 O11 2.489(3) .
N1 C41 1.320(8) .
N1 C39 1.372(8) .
N1 C38 1.467(7) .
N2 C41 1.303(8) .
N2 C40 1.386(10) .
N2 C42 1.493(9) .
N3 C25 1.333(8) .
N3 C24 1.375(8) .
N3 C26 1.466(7) .
N4 C25 1.324(8) .
N4 C23 1.362(8) .
N4 C22 1.479(9) .
N5 C36 1.321(7) .
N5 C34 1.364(7) .
N5 C33 1.478(7) .
N6 C36 1.334(8) .
N6 C35 1.343(8) .
N6 C37 1.468(8) .
N7 C18 1.318(7) .
N7 C20 1.376(7) .
N7 C17 1.488(7) .
N8 C18 1.319(7) .
N8 C19 1.365(8) .
N8 C21 1.465(8) .
N9 C4 1.326(7) .
N9 C3 1.370(7) .
N9 C5 1.484(7) .
N10 C4 1.323(7) .
N10 C2 1.354(7) .
N10 C1 1.473(7) .
N11 C13 1.317(7) .
N11 C15 1.375(7) .
N11 C12 1.468(7) .
N12 C13 1.323(7) .
N12 C14 1.369(7) .
N12 C16 1.470(8) .
O3 Mo6 1.989(4) 3_566
O5 Mo5 1.991(4) 3_566
O11 Mo1 2.135(3) 3_566
C1 H1A 0.9600 .
C1 H1B 0.9600 .
C1 H1C 0.9600 .
C2 C3 1.344(8) .
C2 H2 0.9300 .
C3 H3 0.9300 .
C4 H4 0.9300 .
C5 C6 1.500(8) .
C5 H5A 0.9700 .
C5 H5B 0.9700 .
C6 C11 1.389(8) .
C6 C7 1.405(8) .
C7 C8 1.372(8) .
C7 H7 0.9300 .
C8 C9 1.387(8) .
C8 C12 1.506(8) .
C9 C10 1.384(8) .
C9 H9 0.9300 .
C10 C11 1.400(8) .
C10 C17 1.493(8) .
C11 H11 0.9300 .
C12 H12A 0.9700 .
C12 H12B 0.9700 .
C13 H13 0.9300 .
C14 C15 1.354(8) .
C14 H14 0.9300 .
C15 H15 0.9300 .
C16 H16A 0.9600 .
C16 H16B 0.9600 .
C16 H16C 0.9600 .
C17 H17A 0.9700 .
C17 H17B 0.9700 .
C18 H18 0.9300 .
C19 C20 1.346(9) .
C19 H19 0.9300 .
C20 H20 0.9300 .
C21 H21A 0.9600 .
C21 H21B 0.9600 .
C21 H21C 0.9600 .
C22 H22A 0.9600 .
C22 H22B 0.9600 .
C22 H22C 0.9600 .
C23 C24 1.362(9) .
C23 H23 0.9300 .
C24 H24 0.9300 .
C25 H25 0.9300 .
C26 C27 1.514(8) .
C26 H26A 0.9700 .
C26 H26B 0.9700 .
C27 C32 1.381(8) .
C27 C28 1.383(8) .
C28 C29 1.387(8) .
C28 H28 0.9300 .
C29 C30 1.376(8) .
C29 C33 1.508(8) .
C30 C31 1.390(8) .
C30 H30 0.9300 .
C31 C32 1.398(8) .
C31 C38 1.512(8) .
C32 H32 0.9300 .
C33 H33A 0.9700 .
C33 H33B 0.9700 .
C34 C35 1.350(9) .
C34 H34 0.9300 .
C35 H35 0.9300 .
C36 H36 0.9300 .
C37 H37A 0.9600 .
C37 H37B 0.9600 .
C37 H37C 0.9600 .
C38 H38A 0.9700 .
C38 H38B 0.9700 .
C39 C40 1.376(10) .
C39 H39 0.9300 .
C40 H40 0.9300 .
C41 H41 0.9300 .
C42 H42A 0.9600 .
C42 H42B 0.9600 .
C42 H42C 0.9600 .

loop_
_geom_torsion_atom_site_label_1
_geom_torsion_atom_site_label_2
_geom_torsion_atom_site_label_3
_geom_torsion_atom_site_label_4
_geom_torsion
_geom_torsion_site_symmetry_1
_geom_torsion_site_symmetry_4
O4 Mo1 O3 Mo6 74.6(2) . 3_566
O13 Mo1 O3 Mo6 -179.05(18) . 3_566
O5 Mo1 O3 Mo6 -63.1(4) . 3_566
O11 Mo1 O3 Mo6 -22.44(15) 3_566 3_566
O11 Mo1 O3 Mo6 -100.35(17) . 3_566
O4 Mo1 O3 Mo5 -171.08(17) . .
O13 Mo1 O3 Mo5 -64.71(19) . .
O5 Mo1 O3 Mo5 51.3(4) . .
O11 Mo1 O3 Mo5 91.89(16) 3_566 .
O11 Mo1 O3 Mo5 13.98(14) . .
Mo6 Mo1 O3 Mo5 114.3(2) 3_566 .
O1 Mo5 O3 Mo1 -45.3(7) . .
O2 Mo5 O3 Mo1 164.3(2) . .
O12 Mo5 O3 Mo1 63.61(18) . .
O5 Mo5 O3 Mo1 -92.42(18) 3_566 .
O11 Mo5 O3 Mo1 -14.56(14) . .
O1 Mo5 O3 Mo6 72.2(6) . 3_566
O2 Mo5 O3 Mo6 -78.1(2) . 3_566
O12 Mo5 O3 Mo6 -178.83(18) . 3_566
O5 Mo5 O3 Mo6 25.14(15) 3_566 3_566
O11 Mo5 O3 Mo6 103.00(16) . 3_566
O4 Mo1 O5 Mo5 -75.6(2) . 3_566
O13 Mo1 O5 Mo5 178.91(19) . 3_566
O3 Mo1 O5 Mo5 62.5(4) . 3_566
O11 Mo1 O5 Mo5 22.10(16) 3_566 3_566
O11 Mo1 O5 Mo5 99.79(18) . 3_566
Mo6 Mo1 O5 Mo5 23.0(2) 3_566 3_566
O4 Mo1 O5 Mo6 171.40(17) . .
O13 Mo1 O5 Mo6 65.87(19) . .
O3 Mo1 O5 Mo6 -50.5(4) . .
O11 Mo1 O5 Mo6 -90.94(16) 3_566 .
O11 Mo1 O5 Mo6 -13.26(14) . .
Mo6 Mo1 O5 Mo6 -90.05(15) 3_566 .
O7 Mo6 O5 Mo1 54.7(7) . .
O6 Mo6 O5 Mo1 -165.6(2) . .
O10 Mo6 O5 Mo1 -65.62(19) . .
O3 Mo6 O5 Mo1 91.88(19) 3_566 .
O11 Mo6 O5 Mo1 14.14(15) . .
Mo1 Mo6 O5 Mo1 56.78(14) 3_566 .
O7 Mo6 O5 Mo5 -62.3(7) . 3_566
O6 Mo6 O5 Mo5 77.41(19) . 3_566
O10 Mo6 O5 Mo5 177.38(19) . 3_566
O3 Mo6 O5 Mo5 -25.11(15) 3_566 3_566
O11 Mo6 O5 Mo5 -102.85(17) . 3_566
Mo1 Mo6 O5 Mo5 -60.22(13) 3_566 3_566
O7 Mo6 O10 Mo12 -73.9(3) . .
O6 Mo6 O10 Mo12 178.8(2) . .
O3 Mo6 O10 Mo12 50.9(4) 3_566 .
O11 Mo6 O10 Mo12 20.23(19) . .
O5 Mo6 O10 Mo12 93.5(2) . .
Mo1 Mo6 O10 Mo12 19.0(3) 3_566 .
O8 Mo12 O10 Mo6 74.2(3) . .
O9 Mo12 O10 Mo6 -177.7(2) . .
O12 Mo12 O10 Mo6 -41.4(4) . .
O13 Mo12 O10 Mo6 -90.5(2) . .
O11 Mo12 O10 Mo6 -19.00(18) . .
O7 Mo6 O11 Mo1 -77.23(17) . 3_566
O6 Mo6 O11 Mo1 94.2(5) . 3_566
O10 Mo6 O11 Mo1 -178.40(17) . 3_566
O3 Mo6 O11 Mo1 18.15(13) 3_566 3_566
O5 Mo6 O11 Mo1 93.53(14) . 3_566
O7 Mo6 O11 Mo5 27.0(6) . .
O6 Mo6 O11 Mo5 -161.5(5) . .
O10 Mo6 O11 Mo5 -74.2(6) . .
O3 Mo6 O11 Mo5 122.4(6) 3_566 .
O5 Mo6 O11 Mo5 -162.2(6) . .
Mo1 Mo6 O11 Mo5 104.2(6) 3_566 .
O7 Mo6 O11 Mo1 178.14(16) . .
O6 Mo6 O11 Mo1 -10.4(5) . .
O10 Mo6 O11 Mo1 76.97(16) . .
O3 Mo6 O11 Mo1 -86.48(15) 3_566 .
O5 Mo6 O11 Mo1 -11.10(11) . .
Mo1 Mo6 O11 Mo1 -104.63(15) 3_566 .
O7 Mo6 O11 Mo12 87.40(16) . .
O6 Mo6 O11 Mo12 -101.1(5) . .
O10 Mo6 O11 Mo12 -13.77(14) . .
O3 Mo6 O11 Mo12 -177.22(15) 3_566 .
O5 Mo6 O11 Mo12 -101.84(13) . .
Mo1 Mo6 O11 Mo12 164.63(17) 3_566 .
O1 Mo5 O11 Mo1 78.15(17) . 3_566
O2 Mo5 O11 Mo1 -96.7(5) . 3_566
O12 Mo5 O11 Mo1 179.15(16) . 3_566
O5 Mo5 O11 Mo1 -17.49(13) 3_566 3_566
O3 Mo5 O11 Mo1 -93.40(14) . 3_566
O1 Mo5 O11 Mo6 -26.2(6) . .
O2 Mo5 O11 Mo6 158.9(6) . .
O12 Mo5 O11 Mo6 74.8(6) . .
O5 Mo5 O11 Mo6 -121.9(6) 3_566 .
O3 Mo5 O11 Mo6 162.2(6) . .
O1 Mo5 O11 Mo1 -177.41(17) . .
O2 Mo5 O11 Mo1 7.7(6) . .
O12 Mo5 O11 Mo1 -76.41(15) . .
O5 Mo5 O11 Mo1 86.95(14) 3_566 .
O3 Mo5 O11 Mo1 11.04(11) . .
O1 Mo5 O11 Mo12 -86.68(16) . .
O2 Mo5 O11 Mo12 98.5(5) . .
O12 Mo5 O11 Mo12 14.32(13) . .
O5 Mo5 O11 Mo12 177.68(14) 3_566 .
O3 Mo5 O11 Mo12 101.77(13) . .
O4 Mo1 O11 Mo1 -14(2) . 3_566
O13 Mo1 O11 Mo1 -179.66(19) . 3_566
O3 Mo1 O11 Mo1 80.46(16) . 3_566
O5 Mo1 O11 Mo1 -81.56(16) . 3_566
O11 Mo1 O11 Mo1 0.0 3_566 3_566
Mo6 Mo1 O11 Mo1 45.08(12) 3_566 3_566
O4 Mo1 O11 Mo6 81(2) . .
O13 Mo1 O11 Mo6 -85.05(16) . .
O3 Mo1 O11 Mo6 175.07(16) . .
O5 Mo1 O11 Mo6 13.05(14) . .
O11 Mo1 O11 Mo6 94.61(16) 3_566 .
Mo6 Mo1 O11 Mo6 139.69(10) 3_566 .
O4 Mo1 O11 Mo5 -107.4(19) . .
O13 Mo1 O11 Mo5 86.87(16) . .
O3 Mo1 O11 Mo5 -13.02(13) . .
O5 Mo1 O11 Mo5 -175.03(16) . .
O11 Mo1 O11 Mo5 -93.47(16) 3_566 .
Mo6 Mo1 O11 Mo5 -48.39(9) 3_566 .
O4 Mo1 O11 Mo12 167.0(19) . .
O13 Mo1 O11 Mo12 1.19(15) . .
O3 Mo1 O11 Mo12 -98.70(14) . .
O5 Mo1 O11 Mo12 99.28(14) . .
O11 Mo1 O11 Mo12 -179.2(2) 3_566 .
Mo6 Mo1 O11 Mo12 -134.08(9) 3_566 .
O8 Mo12 O11 Mo1 2.4(7) . 3_566
O9 Mo12 O11 Mo1 -173.0(7) . 3_566
O12 Mo12 O11 Mo1 -94.3(7) . 3_566
O10 Mo12 O11 Mo1 99.3(7) . 3_566
O13 Mo12 O11 Mo1 -177.9(7) . 3_566
O8 Mo12 O11 Mo6 -83.04(19) . .
O9 Mo12 O11 Mo6 101.6(5) . .
O12 Mo12 O11 Mo6 -179.75(16) . .
O10 Mo12 O11 Mo6 13.88(14) . .
O13 Mo12 O11 Mo6 96.72(14) . .
O8 Mo12 O11 Mo5 82.36(18) . .
O9 Mo12 O11 Mo5 -93.0(5) . .
O12 Mo12 O11 Mo5 -14.35(13) . .
O10 Mo12 O11 Mo5 179.28(16) . .
O13 Mo12 O11 Mo5 -97.88(14) . .
O8 Mo12 O11 Mo1 179.28(18) . .
O9 Mo12 O11 Mo1 3.9(6) . .
O12 Mo12 O11 Mo1 82.57(15) . .
O10 Mo12 O11 Mo1 -83.80(16) . .
O13 Mo12 O11 Mo1 -0.95(12) . .
O1 Mo5 O12 Mo12 70.8(3) . .
O2 Mo5 O12 Mo12 178.4(2) . .
O5 Mo5 O12 Mo12 -50.3(4) 3_566 .
O3 Mo5 O12 Mo12 -93.1(2) . .
O11 Mo5 O12 Mo12 -21.46(19) . .
O8 Mo12 O12 Mo5 -72.5(3) . .
O9 Mo12 O12 Mo5 -179.9(2) . .
O10 Mo12 O12 Mo5 43.1(4) . .
O13 Mo12 O12 Mo5 92.1(2) . .
O11 Mo12 O12 Mo5 20.72(19) . .
O4 Mo1 O13 Mo12 179.8(2) . .
O3 Mo1 O13 Mo12 74.9(2) . .
O5 Mo1 O13 Mo12 -78.4(2) . .
O11 Mo1 O13 Mo12 -2.3(5) 3_566 .
O11 Mo1 O13 Mo12 -1.48(18) . .
Mo6 Mo1 O13 Mo12 74.1(2) 3_566 .
O8 Mo12 O13 Mo1 2.4(8) . .
O9 Mo12 O13 Mo1 -176.8(3) . .
O12 Mo12 O13 Mo1 -74.9(2) . .
O10 Mo12 O13 Mo1 78.0(2) . .
O11 Mo12 O13 Mo1 1.49(18) . .
O28 Mo3 O14 Mo7 172.4(2) . .
O24 Mo3 O14 Mo7 66.3(2) . .
O35 Mo3 O14 Mo7 -51.4(4) . .
O17 Mo3 O14 Mo7 -20.29(18) . .
O18 Mo3 O14 Mo7 -99.9(2) . .
O27 Mo7 O14 Mo3 -172.6(2) . .
O16 Mo7 O14 Mo3 -65.1(2) . .
O21 Mo7 O14 Mo3 59.2(4) . .
O19 Mo7 O14 Mo3 94.0(2) . .
O17 Mo7 O14 Mo3 19.93(18) . .
O25 Mo2 O15 Mo10 140.7(2) . .
O29 Mo2 O15 Mo10 21.1(3) . .
O17 Mo2 O15 Mo10 -100.1(3) . .
O25 Mo2 O15 Mo9 -96.6(2) . .
O29 Mo2 O15 Mo9 143.7(2) . .
O17 Mo2 O15 Mo9 22.6(3) . .
O39 Mo10 O15 Mo2 -137.7(3) . .
O33 Mo10 O15 Mo2 62.7(7) . .
O31 Mo10 O15 Mo2 -37.1(3) . .
O30 Mo10 O15 Mo2 122.4(3) . .
O20 Mo10 O15 Mo2 36.1(2) . .
O39 Mo10 O15 Mo9 86.83(19) . .
O33 Mo10 O15 Mo9 -72.8(6) . .
O31 Mo10 O15 Mo9 -172.59(15) . .
O30 Mo10 O15 Mo9 -13.09(13) . .
O20 Mo10 O15 Mo9 -99.40(14) . .
O26 Mo9 O15 Mo2 127.8(2) . .
O22 Mo9 O15 Mo2 -72.8(8) . .
O30 Mo9 O15 Mo2 -125.5(3) . .
O21 Mo9 O15 Mo2 26.2(2) . .
O19 Mo9 O15 Mo2 -46.2(2) . .
O26 Mo9 O15 Mo10 -93.03(17) . .
O22 Mo9 O15 Mo10 66.4(8) . .
O30 Mo9 O15 Mo10 13.68(14) . .
O21 Mo9 O15 Mo10 165.41(16) . .
O19 Mo9 O15 Mo10 92.99(13) . .
O25 Mo2 O17 Mo3 -107.2(4) . .
O29 Mo2 O17 Mo3 10.7(4) . .
O15 Mo2 O17 Mo3 132.8(4) . .
O25 Mo2 O17 Mo7 80.1(2) . .
O29 Mo2 O17 Mo7 -162.1(2) . .
O15 Mo2 O17 Mo7 -39.9(3) . .
O28 Mo3 O17 Mo2 -88.9(8) . .
O24 Mo3 O17 Mo2 100.1(4) . .
O14 Mo3 O17 Mo2 -159.7(4) . .
O35 Mo3 O17 Mo2 5.4(4) . .
O18 Mo3 O17 Mo2 -76.0(4) . .
O28 Mo3 O17 Mo7 85.0(8) . .
O24 Mo3 O17 Mo7 -85.99(17) . .
O14 Mo3 O17 Mo7 14.21(13) . .
O35 Mo3 O17 Mo7 179.34(16) . .
O18 Mo3 O17 Mo7 97.89(14) . .
O27 Mo7 O17 Mo2 109.6(6) . .
O16 Mo7 O17 Mo2 -96.3(2) . .
O21 Mo7 O17 Mo2 1.9(2) . .
O14 Mo7 O17 Mo2 162.0(3) . .
O19 Mo7 O17 Mo2 77.5(2) . .
O27 Mo7 O17 Mo3 -66.5(6) . .
O16 Mo7 O17 Mo3 87.54(16) . .
O21 Mo7 O17 Mo3 -174.24(15) . .
O14 Mo7 O17 Mo3 -14.08(13) . .
O19 Mo7 O17 Mo3 -98.65(14) . .
O34 Mo4 O18 Mo3 -146.5(2) . .
O19 Mo4 O18 Mo3 -27.4(3) . .
O20 Mo4 O18 Mo3 95.2(3) . .
O28 Mo3 O18 Mo4 150.5(3) . .
O24 Mo3 O18 Mo4 -43.3(9) . .
O14 Mo3 O18 Mo4 49.4(3) . .
O35 Mo3 O18 Mo4 -108.7(3) . .
O17 Mo3 O18 Mo4 -26.6(2) . .
O34 Mo4 O19 Mo7 141.6(3) . .
O18 Mo4 O19 Mo7 22.4(3) . .
O20 Mo4 O19 Mo7 -98.2(3) . .
O34 Mo4 O19 Mo9 -95.9(2) . .
O18 Mo4 O19 Mo9 144.8(2) . .
O20 Mo4 O19 Mo9 24.2(3) . .
O27 Mo7 O19 Mo4 -136.3(3) . .
O16 Mo7 O19 Mo4 53.3(6) . .
O21 Mo7 O19 Mo4 122.5(3) . .
O14 Mo7 O19 Mo4 -39.2(3) . .
O17 Mo7 O19 Mo4 35.4(2) . .
O27 Mo7 O19 Mo9 88.63(17) . .
O16 Mo7 O19 Mo9 -81.8(5) . .
O21 Mo7 O19 Mo9 -12.60(14) . .
O14 Mo7 O19 Mo9 -174.23(16) . .
O17 Mo7 O19 Mo9 -99.67(14) . .
O26 Mo9 O19 Mo4 -79.3(9) . .
O22 Mo9 O19 Mo4 127.4(2) . .
O30 Mo9 O19 Mo4 25.4(2) . .
O21 Mo9 O19 Mo4 -126.8(3) . .
O15 Mo9 O19 Mo4 -47.1(2) . .
O26 Mo9 O19 Mo7 60.4(9) . .
O22 Mo9 O19 Mo7 -92.91(17) . .
O30 Mo9 O19 Mo7 165.13(17) . .
O21 Mo9 O19 Mo7 12.88(15) . .
O15 Mo9 O19 Mo7 92.57(13) . .
O34 Mo4 O20 Mo11 -105.2(4) . .
O18 Mo4 O20 Mo11 13.3(4) . .
O19 Mo4 O20 Mo11 134.7(4) . .
O34 Mo4 O20 Mo10 78.5(3) . .
O18 Mo4 O20 Mo10 -163.0(2) . .
O19 Mo4 O20 Mo10 -41.6(3) . .
O36 Mo11 O20 Mo4 95.0(4) . .
O38 Mo11 O20 Mo4 -92.3(7) . .
O31 Mo11 O20 Mo4 -164.4(4) . .
O32 Mo11 O20 Mo4 2.9(4) . .
O29 Mo11 O20 Mo4 -79.1(4) . .
O36 Mo11 O20 Mo10 -88.12(18) . .
O38 Mo11 O20 Mo10 84.6(6) . .
O31 Mo11 O20 Mo10 12.50(14) . .
O32 Mo11 O20 Mo10 179.79(16) . .
O29 Mo11 O20 Mo10 97.85(14) . .
O39 Mo10 O20 Mo4 99.2(6) . .
O33 Mo10 O20 Mo4 -93.7(3) . .
O31 Mo10 O20 Mo4 165.6(3) . .
O30 Mo10 O20 Mo4 3.0(2) . .
O15 Mo10 O20 Mo4 78.0(2) . .
O39 Mo10 O20 Mo11 -78.8(6) . .
O33 Mo10 O20 Mo11 88.31(18) . .
O31 Mo10 O20 Mo11 -12.36(14) . .
O30 Mo10 O20 Mo11 -174.97(15) . .
O15 Mo10 O20 Mo11 -99.99(15) . .
O26 Mo9 O21 Mo7 170.3(2) . .
O22 Mo9 O21 Mo7 63.3(3) . .
O30 Mo9 O21 Mo7 -61.5(4) . .
O19 Mo9 O21 Mo7 -18.2(2) . .
O15 Mo9 O21 Mo7 -104.2(2) . .
O27 Mo7 O21 Mo9 -72.6(3) . .
O16 Mo7 O21 Mo9 179.6(2) . .
O14 Mo7 O21 Mo9 54.6(4) . .
O19 Mo7 O21 Mo9 18.9(2) . .
O17 Mo7 O21 Mo9 92.1(2) . .
O25 Mo2 O29 Mo11 -146.9(2) . .
O15 Mo2 O29 Mo11 -27.1(3) . .
O17 Mo2 O29 Mo11 96.0(3) . .
O36 Mo11 O29 Mo2 -54.7(9) . .
O38 Mo11 O29 Mo2 149.8(3) . .
O31 Mo11 O29 Mo2 48.5(3) . .
O32 Mo11 O29 Mo2 -109.0(3) . .
O20 Mo11 O29 Mo2 -26.4(2) . .
O26 Mo9 O30 Mo10 63.5(3) . .
O22 Mo9 O30 Mo10 170.8(2) . .
O21 Mo9 O30 Mo10 -63.4(3) . .
O19 Mo9 O30 Mo10 -105.2(2) . .
O15 Mo9 O30 Mo10 -19.09(19) . .
O39 Mo10 O30 Mo9 -69.4(3) . .
O33 Mo10 O30 Mo9 -176.4(2) . .
O31 Mo10 O30 Mo9 60.7(4) . .
O15 Mo10 O30 Mo9 19.87(19) . .
O20 Mo10 O30 Mo9 92.9(2) . .
O36 Mo11 O31 Mo10 71.3(3) . .
O38 Mo11 O31 Mo10 178.1(2) . .
O32 Mo11 O31 Mo10 -44.9(5) . .
O29 Mo11 O31 Mo10 -96.1(2) . .
O20 Mo11 O31 Mo10 -18.33(19) . .
O39 Mo10 O31 Mo11 -178.2(2) . .
O33 Mo10 O31 Mo11 -70.1(3) . .
O30 Mo10 O31 Mo11 51.9(4) . .
O15 Mo10 O31 Mo11 91.1(2) . .
O20 Mo10 O31 Mo11 18.13(19) . .
O23 Mo8 O32 Mo11 -62.3(4) . .
O37 Mo8 O32 Mo11 -177.7(4) . .
O35 Mo8 O32 Mo11 59.5(5) . .
O36 Mo11 O32 Mo8 167.4(4) . .
O38 Mo11 O32 Mo8 62.6(4) . .
O31 Mo11 O32 Mo8 -74.4(6) . .
O29 Mo11 O32 Mo8 -22.9(4) . .
O20 Mo11 O32 Mo8 -100.2(4) . .
O23 Mo8 O35 Mo3 -164.2(3) . .
O37 Mo8 O35 Mo3 -48.3(4) . .
O32 Mo8 O35 Mo3 73.1(4) . .
O28 Mo3 O35 Mo8 60.2(3) . .
O24 Mo3 O35 Mo8 165.0(3) . .
O14 Mo3 O35 Mo8 -76.1(5) . .
O17 Mo3 O35 Mo8 -106.5(3) . .
O18 Mo3 O35 Mo8 -27.4(3) . .
C4 N10 C2 C3 -0.7(8) . .
C1 N10 C2 C3 -179.5(6) . .
N10 C2 C3 N9 0.1(8) . .
C4 N9 C3 C2 0.4(7) . .
C5 N9 C3 C2 -179.6(6) . .
C2 N10 C4 N9 1.0(7) . .
C1 N10 C4 N9 179.8(5) . .
C3 N9 C4 N10 -0.9(7) . .
C5 N9 C4 N10 179.2(5) . .
C4 N9 C5 C6 14.4(9) . .
C3 N9 C5 C6 -165.5(6) . .
N9 C5 C6 C11 -93.2(6) . .
N9 C5 C6 C7 87.6(7) . .
C11 C6 C7 C8 0.3(8) . .
C5 C6 C7 C8 179.4(5) . .
C6 C7 C8 C9 -0.2(8) . .
C6 C7 C8 C12 -180.0(5) . .
C7 C8 C9 C10 -1.7(8) . .
C12 C8 C9 C10 178.1(5) . .
C8 C9 C10 C11 3.4(8) . .
C8 C9 C10 C17 -173.1(5) . .
C7 C6 C11 C10 1.5(8) . .
C5 C6 C11 C10 -177.7(5) . .
C9 C10 C11 C6 -3.3(8) . .
C17 C10 C11 C6 173.3(5) . .
C13 N11 C12 C8 90.1(7) . .
C15 N11 C12 C8 -82.3(7) . .
C7 C8 C12 N11 -5.6(8) . .
C9 C8 C12 N11 174.5(5) . .
C15 N11 C13 N12 -1.3(7) . .
C12 N11 C13 N12 -174.8(5) . .
C14 N12 C13 N11 0.2(7) . .
C16 N12 C13 N11 180.0(6) . .
C13 N12 C14 C15 1.1(7) . .
C16 N12 C14 C15 -178.7(6) . .
N12 C14 C15 N11 -1.8(7) . .
C13 N11 C15 C14 2.0(7) . .
C12 N11 C15 C14 175.4(6) . .
C18 N7 C17 C10 15.4(8) . .
C20 N7 C17 C10 -169.8(6) . .
C9 C10 C17 N7 88.5(6) . .
C11 C10 C17 N7 -88.0(6) . .
C20 N7 C18 N8 -0.4(7) . .
C17 N7 C18 N8 175.1(5) . .
C19 N8 C18 N7 0.1(7) . .
C21 N8 C18 N7 179.2(6) . .
C18 N8 C19 C20 0.2(8) . .
C21 N8 C19 C20 -178.8(6) . .
N8 C19 C20 N7 -0.5(8) . .
C18 N7 C20 C19 0.6(8) . .
C17 N7 C20 C19 -175.1(6) . .
C25 N4 C23 C24 1.3(8) . .
C22 N4 C23 C24 -179.7(6) . .
N4 C23 C24 N3 -0.6(8) . .
C25 N3 C24 C23 -0.3(7) . .
C26 N3 C24 C23 174.4(6) . .
C23 N4 C25 N3 -1.4(7) . .
C22 N4 C25 N3 179.6(5) . .
C24 N3 C25 N4 1.0(7) . .
C26 N3 C25 N4 -173.6(5) . .
C25 N3 C26 C27 -119.1(6) . .
C24 N3 C26 C27 67.1(8) . .
N3 C26 C27 C32 36.6(8) . .
N3 C26 C27 C28 -147.8(5) . .
C32 C27 C28 C29 1.3(8) . .
C26 C27 C28 C29 -174.3(5) . .
C27 C28 C29 C30 -0.8(8) . .
C27 C28 C29 C33 -177.7(5) . .
C28 C29 C30 C31 -0.3(8) . .
C33 C29 C30 C31 176.7(5) . .
C29 C30 C31 C32 1.0(8) . .
C29 C30 C31 C38 179.6(5) . .
C28 C27 C32 C31 -0.6(8) . .
C26 C27 C32 C31 175.0(5) . .
C30 C31 C32 C27 -0.5(8) . .
C38 C31 C32 C27 -179.1(5) . .
C36 N5 C33 C29 -43.9(9) . .
C34 N5 C33 C29 139.1(6) . .
C30 C29 C33 N5 102.1(6) . .
C28 C29 C33 N5 -81.0(7) . .
C36 N5 C34 C35 -0.6(8) . .
C33 N5 C34 C35 176.9(6) . .
C36 N6 C35 C34 0.5(8) . .
C37 N6 C35 C34 -177.6(8) . .
N5 C34 C35 N6 0.0(8) . .
C34 N5 C36 N6 0.9(8) . .
C33 N5 C36 N6 -176.6(6) . .
C35 N6 C36 N5 -0.9(8) . .
C37 N6 C36 N5 177.2(7) . .
C41 N1 C38 C31 -107.1(6) . .
C39 N1 C38 C31 66.4(8) . .
C30 C31 C38 N1 -99.1(6) . .
C32 C31 C38 N1 79.5(7) . .
C41 N1 C39 C40 -1.4(7) . .
C38 N1 C39 C40 -175.5(6) . .
N1 C39 C40 N2 1.3(7) . .
C41 N2 C40 C39 -0.8(8) . .
C42 N2 C40 C39 179.3(6) . .
C40 N2 C41 N1 -0.1(8) . .
C42 N2 C41 N1 179.8(6) . .
C39 N1 C41 N2 0.9(8) . .
C38 N1 C41 N2 175.3(5) . .
